data_7206625
loop_
_publ_author_name
'Li, Xia'
'Gu, Ya-Kun'
'Deng, Xue-Bin'
'Zhao, Kai'
'Jin, Lin-Pei'

_publ_section_title
;
 Effect of anions on architectures of transition metal complexes with
 1,4-bis(1,2,4-triazol-1-yl)butane
;
_journal_issue 22
_journal_name_full CrystEngComm
_journal_page_first 6665
_journal_paper_doi 10.1039/c1ce05491k
_journal_volume 13
_journal_year 2011
_chemical_formula_sum 'C18 H24 Co N14 O2 S2'
_chemical_formula_weight 591.56
_chemical_name_systematic
;
?
;
_space_group_IT_number 13
_symmetry_space_group_name_Hall '-P 2yc'
_symmetry_space_group_name_H-M 'P 1 2/c 1'
_atom_sites_solution_hydrogens geom
_atom_sites_solution_primary direct
_atom_sites_solution_secondary difmap
_audit_creation_method SHELXL-97
_cell_angle_alpha 90.00
_cell_angle_beta 90.7830(10)
_cell_angle_gamma 90.00
_cell_formula_units_Z 2
_cell_length_a 8.96520(10)
_cell_length_b 9.6841(2)
_cell_length_c 15.5712(3)
_cell_measurement_temperature 296(2)
_cell_volume 1351.76(4)
_computing_structure_refinement 'SHELXL-97 (Sheldrick, 1997)'
_computing_structure_solution 'SHELXS-97 (Sheldrick, 1990)'
_diffrn_ambient_temperature 296(2)
_diffrn_measured_fraction_theta_full 0.989
_diffrn_measured_fraction_theta_max 0.989
_diffrn_radiation_monochromator graphite
_diffrn_radiation_source 'fine-focus sealed tube'
_diffrn_radiation_type MoK\a
_diffrn_radiation_wavelength 0.71073
_diffrn_reflns_av_R_equivalents 0.0279
_diffrn_reflns_av_sigmaI/netI 0.0368
_diffrn_reflns_limit_h_max 10
_diffrn_reflns_limit_h_min -11
_diffrn_reflns_limit_k_max 9
_diffrn_reflns_limit_k_min -12
_diffrn_reflns_limit_l_max 17
_diffrn_reflns_limit_l_min -20
_diffrn_reflns_number 7317
_diffrn_reflns_theta_full 27.69
_diffrn_reflns_theta_max 27.69
_diffrn_reflns_theta_min 2.27
_exptl_absorpt_coefficient_mu 0.834
_exptl_absorpt_correction_T_max 0.8851
_exptl_absorpt_correction_T_min 0.7157
_exptl_absorpt_correction_type none
_exptl_crystal_density_diffrn 1.453
_exptl_crystal_density_method 'not measured'
_exptl_crystal_F_000 610
_exptl_crystal_size_max 0.43
_exptl_crystal_size_mid 0.23
_exptl_crystal_size_min 0.15
_refine_diff_density_max 0.532
_refine_diff_density_min -1.049
_refine_diff_density_rms 0.101
_refine_ls_extinction_coef 0.015(4)
_refine_ls_extinction_expression Fc^*^=kFc[1+0.001xFc^2^\l^3^/sin(2\q)]^-1/4^
_refine_ls_extinction_method SHELXL
_refine_ls_goodness_of_fit_ref 1.026
_refine_ls_hydrogen_treatment mixed
_refine_ls_matrix_type full
_refine_ls_number_parameters 181
_refine_ls_number_reflns 3147
_refine_ls_number_restraints 7
_refine_ls_restrained_S_all 1.044
_refine_ls_R_factor_all 0.0841
_refine_ls_R_factor_gt 0.0659
_refine_ls_shift/su_max 0.000
_refine_ls_shift/su_mean 0.000
_refine_ls_structure_factor_coef Fsqd
_refine_ls_weighting_details 'calc w=1/[\s^2^(Fo^2^)+(0.1249P)^2^+1.3128P] where P=(Fo^2^+2Fc^2^)/3'
_refine_ls_weighting_scheme calc
_refine_ls_wR_factor_gt 0.1922
_refine_ls_wR_factor_ref 0.2118
_reflns_number_gt 2345
_reflns_number_total 3147
_reflns_threshold_expression >2sigma(I)
_cod_data_source_file c1ce05491k.txt
_cod_data_source_block 100525a_0m
_cod_database_code 7206625

loop_
_symmetry_equiv_pos_as_xyz
'x, y, z'
'-x, y, -z+1/2'
'-x, -y, -z'
'x, -y, z-1/2'

loop_
_atom_site_label
_atom_site_type_symbol
_atom_site_fract_x
_atom_site_fract_y
_atom_site_fract_z
_atom_site_U_iso_or_equiv
_atom_site_adp_type
_atom_site_occupancy
_atom_site_symmetry_multiplicity
_atom_site_calc_flag
_atom_site_refinement_flags
_atom_site_disorder_assembly
_atom_site_disorder_group
C1 C 0.7872(4) 0.2497(4) 1.0548(2) 0.0429(8) Uani 1 1 d . . .
H1 H 0.8639 0.3055 1.0758 0.052 Uiso 1 1 calc R . .
C2 C 0.6655(4) 0.0885(4) 0.9988(3) 0.0487(9) Uani 1 1 d . . .
H2 H 0.6432 0.0059 0.9711 0.058 Uiso 1 1 calc R . .
C3 C 0.5700(5) 0.3969(4) 1.0997(3) 0.0529(10) Uani 1 1 d . . .
H3A H 0.6449 0.4624 1.1193 0.063 Uiso 1 1 calc R . .
H3B H 0.5162 0.3648 1.1495 0.063 Uiso 1 1 calc R . .
C4 C 0.4623(5) 0.4686(5) 1.0384(3) 0.0552(10) Uani 1 1 d . . .
H4A H 0.3884 0.4024 1.0185 0.066 Uiso 1 1 calc R . .
H4B H 0.4105 0.5408 1.0692 0.066 Uiso 1 1 calc R . .
C5 C 1.4491(10) 0.2653(14) 0.7243(6) 0.068(2) Uani 0.503(9) 1 d PD . 1
H5B H 1.4964 0.2270 0.6739 0.081 Uiso 0.503(9) 1 calc PR . 1
H5A H 1.4389 0.3630 0.7118 0.081 Uiso 0.503(9) 1 calc PR . 1
C5A C 1.4578(10) 0.1666(14) 0.7236(6) 0.068(2) Uani 0.497(9) 1 d PD . 2
H5A2 H 1.4535 0.0704 0.7064 0.081 Uiso 0.497(9) 1 calc PR . 2
H5A1 H 1.5086 0.2134 0.6773 0.081 Uiso 0.497(9) 1 calc PR . 2
C6 C 1.2922(6) 0.2161(7) 0.7125(3) 0.0720(14) Uani 1 1 d D . .
H6B H 1.2394 0.2785 0.6740 0.086 Uiso 1 1 calc R . 1
H6A H 1.2930 0.1255 0.6859 0.086 Uiso 1 1 calc R . 1
C7 C 1.1515(5) 0.0998(5) 0.8312(3) 0.0536(10) Uani 1 1 d . . .
H7 H 1.1488 0.0111 0.8083 0.064 Uiso 1 1 calc R . .
C8 C 1.1260(6) 0.2715(5) 0.9095(4) 0.0701(14) Uani 1 1 d . . .
H8 H 1.0986 0.3264 0.9557 0.084 Uiso 1 1 calc R . .
C9 C 1.1649(6) 0.1701(6) 1.1485(3) 0.0769(16) Uani 1 1 d . . .
Co1 Co 1.0000 0.0000 1.0000 0.0370(3) Uani 1 2 d S . .
N1 N 0.8062(3) 0.1290(3) 1.0165(2) 0.0416(7) Uani 1 1 d . . .
N2 N 0.6436(3) 0.2795(3) 1.0589(2) 0.0429(7) Uani 1 1 d . . .
N3 N 0.5623(4) 0.1753(4) 1.0239(2) 0.0534(8) Uani 1 1 d . . .
N4 N 1.2126(4) 0.2082(4) 0.7935(2) 0.0597(9) Uani 1 1 d . . .
N5 N 1.1969(6) 0.3201(4) 0.8440(3) 0.0821(14) Uani 1 1 d . . .
N6 N 1.0952(4) 0.1356(3) 0.9056(2) 0.0476(8) Uani 1 1 d . . .
N7 N 1.1082(4) 0.1115(4) 1.0977(2) 0.0524(8) Uani 1 1 d . . .
S1 S 1.2461(17) 0.2514(16) 1.2289(12) 0.128(4) Uani 0.50 1 d PU A 1
S1A S 1.2937(17) 0.2060(16) 1.2272(12) 0.128(4) Uani 0.50 1 d P A 2
O1 O 0.0721(13) 0.4730(10) 0.1313(7) 0.0875(17) Uani 0.412(7) 1 d P B 1
O2 O 1.1744(9) 0.3483(8) 1.2003(5) 0.0875(17) Uani 0.588(7) 1 d P A 2

loop_
_atom_site_aniso_label
_atom_site_aniso_U_11
_atom_site_aniso_U_22
_atom_site_aniso_U_33
_atom_site_aniso_U_23
_atom_site_aniso_U_13
_atom_site_aniso_U_12
C1 0.0407(19) 0.0400(19) 0.0480(19) -0.0001(15) -0.0004(14) -0.0031(14)
C2 0.0376(19) 0.044(2) 0.065(2) -0.0095(17) 0.0028(16) -0.0006(15)
C3 0.060(2) 0.048(2) 0.051(2) -0.0039(17) 0.0026(18) 0.0153(18)
C4 0.052(2) 0.053(2) 0.061(3) 0.0019(19) 0.0065(19) 0.0175(18)
C5 0.063(4) 0.091(6) 0.050(3) -0.004(5) 0.017(2) -0.010(5)
C5A 0.063(4) 0.091(6) 0.050(3) -0.004(5) 0.017(2) -0.010(5)
C6 0.062(3) 0.110(4) 0.044(2) 0.014(2) 0.0022(19) -0.021(3)
C7 0.050(2) 0.057(2) 0.054(2) -0.0018(18) 0.0051(17) -0.0073(18)
C8 0.080(3) 0.050(3) 0.081(3) -0.003(2) 0.030(3) -0.009(2)
C9 0.075(3) 0.112(4) 0.045(2) -0.012(3) 0.011(2) -0.046(3)
Co1 0.0314(4) 0.0378(4) 0.0417(4) -0.0035(3) 0.0026(3) -0.0006(2)
N1 0.0372(15) 0.0395(16) 0.0482(16) -0.0009(13) 0.0026(12) 0.0004(12)
N2 0.0423(17) 0.0391(16) 0.0474(17) -0.0004(13) -0.0010(13) 0.0065(13)
N3 0.0382(17) 0.053(2) 0.069(2) -0.0118(17) -0.0016(15) 0.0026(14)
N4 0.052(2) 0.074(2) 0.053(2) 0.0103(18) 0.0049(16) -0.0098(18)
N5 0.103(4) 0.058(2) 0.086(3) 0.008(2) 0.035(3) -0.018(2)
N6 0.0424(17) 0.0469(18) 0.0538(18) 0.0022(14) 0.0071(14) -0.0017(13)
N7 0.0457(18) 0.055(2) 0.056(2) -0.0126(16) -0.0014(15) -0.0024(15)
S1 0.154(8) 0.159(8) 0.0717(13) -0.021(5) -0.011(5) -0.075(6)
S1A 0.154(8) 0.159(8) 0.0717(13) -0.021(5) -0.011(5) -0.075(6)
O1 0.091(4) 0.079(4) 0.093(4) -0.033(3) 0.011(3) -0.013(3)
O2 0.091(4) 0.079(4) 0.093(4) -0.033(3) 0.011(3) -0.013(3)

loop_
_atom_type_symbol
_atom_type_description
_atom_type_scat_dispersion_real
_atom_type_scat_dispersion_imag
_atom_type_scat_source
C C 0.0033 0.0016 'International Tables Vol C Tables 4.2.6.8 and 6.1.1.4'
H H 0.0000 0.0000 'International Tables Vol C Tables 4.2.6.8 and 6.1.1.4'
N N 0.0061 0.0033 'International Tables Vol C Tables 4.2.6.8 and 6.1.1.4'
O O 0.0106 0.0060 'International Tables Vol C Tables 4.2.6.8 and 6.1.1.4'
Co Co 0.3494 0.9721 'International Tables Vol C Tables 4.2.6.8 and 6.1.1.4'
S S 0.1246 0.1234 'International Tables Vol C Tables 4.2.6.8 and 6.1.1.4'

loop_
_geom_angle_atom_site_label_1
_geom_angle_atom_site_label_2
_geom_angle_atom_site_label_3
_geom_angle
_geom_angle_site_symmetry_1
_geom_angle_site_symmetry_3
N2 C1 N1 110.2(3) . .
N2 C1 H1 124.9 . .
N1 C1 H1 124.9 . .
N3 C2 N1 114.5(3) . .
N3 C2 H2 122.7 . .
N1 C2 H2 122.7 . .
N2 C3 C4 111.6(3) . .
N2 C3 H3A 109.3 . .
C4 C3 H3A 109.3 . .
N2 C3 H3B 109.3 . .
C4 C3 H3B 109.3 . .
H3A C3 H3B 108.0 . .
C4 C4 C3 113.3(5) 3_667 .
C4 C4 H4A 108.9 3_667 .
C3 C4 H4A 108.9 . .
C4 C4 H4B 108.9 3_667 .
C3 C4 H4B 108.9 . .
H4A C4 H4B 107.7 . .
C5 C5 C6 141.7(10) 2_856 .
C5 C5 H5B 101.6 2_856 .
C6 C5 H5B 101.6 . .
C5 C5 H5A 101.6 2_856 .
C6 C5 H5A 101.6 . .
H5B C5 H5A 104.6 . .
C5A C5A C6 135.8(11) 2_856 .
C5A C5A H5A2 103.2 2_856 .
C6 C5A H5A2 103.2 . .
C5A C5A H5A1 103.2 2_856 .
C6 C5A H5A1 103.2 . .
H5A2 C5A H5A1 105.2 . .
N4 C6 C5 112.4(5) . .
N4 C6 C5A 111.2(5) . .
C5 C6 C5A 36.4(5) . .
N4 C6 H6B 109.1 . .
C5 C6 H6B 109.1 . .
C5A C6 H6B 135.4 . .
N4 C6 H6A 109.1 . .
C5 C6 H6A 109.1 . .
C5A C6 H6A 75.9 . .
H6B C6 H6A 107.9 . .
N6 C7 N4 110.2(4) . .
N6 C7 H7 124.9 . .
N4 C7 H7 124.9 . .
N5 C8 N6 114.9(5) . .
N5 C8 H8 122.5 . .
N6 C8 H8 122.5 . .
N7 C9 S1 176.6(8) . .
N7 C9 S1A 158.1(8) . .
S1 C9 S1A 21.0(9) . .
N7 C9 O2 142.6(6) . .
S1 C9 O2 39.3(6) . .
S1A C9 O2 59.1(5) . .
N7 Co1 N7 180.000(1) 3_757 .
N7 Co1 N6 89.86(13) 3_757 3_757
N7 Co1 N6 90.14(13) . 3_757
N7 Co1 N6 90.14(13) 3_757 .
N7 Co1 N6 89.86(13) . .
N6 Co1 N6 180.000(1) 3_757 .
N7 Co1 N1 91.12(12) 3_757 .
N7 Co1 N1 88.88(12) . .
N6 Co1 N1 86.83(11) 3_757 .
N6 Co1 N1 93.17(11) . .
N7 Co1 N1 88.88(12) 3_757 3_757
N7 Co1 N1 91.12(12) . 3_757
N6 Co1 N1 93.17(11) 3_757 3_757
N6 Co1 N1 86.83(11) . 3_757
N1 Co1 N1 180.00(16) . 3_757
C1 N1 C2 102.9(3) . .
C1 N1 Co1 132.3(3) . .
C2 N1 Co1 124.1(2) . .
C1 N2 N3 109.7(3) . .
C1 N2 C3 129.4(3) . .
N3 N2 C3 120.7(3) . .
C2 N3 N2 102.7(3) . .
C7 N4 N5 109.4(4) . .
C7 N4 C6 129.3(4) . .
N5 N4 C6 121.2(4) . .
C8 N5 N4 102.9(4) . .
C7 N6 C8 102.5(4) . .
C7 N6 Co1 126.8(3) . .
C8 N6 Co1 130.4(3) . .
C9 N7 Co1 179.7(4) . .
C9 S1A O2 66.0(7) . .
S1A O2 C9 54.9(6) . .

loop_
_geom_bond_atom_site_label_1
_geom_bond_atom_site_label_2
_geom_bond_distance
_geom_bond_site_symmetry_2
C1 N2 1.322(5) .
C1 N1 1.325(5) .
C1 H1 0.9300 .
C2 N3 1.313(5) .
C2 N1 1.346(5) .
C2 H2 0.9300 .
C3 N2 1.464(5) .
C3 C4 1.517(6) .
C3 H3A 0.9700 .
C3 H3B 0.9700 .
C4 C4 1.510(9) 3_667
C4 H4A 0.9700 .
C4 H4B 0.9700 .
C5 C5 1.207(19) 2_856
C5 C6 1.494(10) .
C5 H5B 0.9700 .
C5 H5A 0.9700 .
C5A C5A 1.110(19) 2_856
C5A C6 1.568(11) .
C5A H5A2 0.9700 .
C5A H5A1 0.9700 .
C6 N4 1.460(6) .
C6 H6B 0.9700 .
C6 H6A 0.9700 .
C7 N6 1.317(5) .
C7 N4 1.325(6) .
C7 H7 0.9300 .
C8 N5 1.297(6) .
C8 N6 1.345(5) .
C8 H8 0.9300 .
C9 N7 1.093(5) .
C9 S1 1.640(18) .
C9 S1A 1.708(18) .
C9 O2 1.906(8) .
Co1 N7 2.093(3) 3_757
Co1 N7 2.093(3) .
Co1 N6 2.156(3) 3_757
Co1 N6 2.156(3) .
Co1 N1 2.158(3) .
Co1 N1 2.158(3) 3_757
N2 N3 1.355(4) .
N4 N5 1.347(6) .
S1A O2 1.790(17) .
